data_1522847
loop_
_publ_author_name
'Schubert, K.'
'Burkhardt, W.'
'Schuett, W.'
'Esslinger, P.'
'Wegst, J.'
'Guenzel, E.'
'Meissner, H.G.'
'Wilkens, M.'

_publ_section_title
;
 Einige strukturelle Ergebnisse an metallischen Phasen
;
_journal_name_full Naturwissenschaften
_journal_page_first 248
_journal_page_last 249
_journal_volume 43
_journal_year 1956
_chemical_formula_sum 'Mo Pt2'
_space_group_IT_number 71
_symmetry_space_group_name_Hall '-I 2 2'
_symmetry_space_group_name_H-M 'I m m m'
_cell_angle_alpha 90
_cell_angle_beta 90
_cell_angle_gamma 90
_cell_formula_units_Z 2
_cell_length_a 2.765
_cell_length_b 8.296
_cell_length_c 3.938
_cell_volume 90.332
_citation_journal_id_ASTM NATWAY
_cod_data_source_file Schubert_NATWAY_1956_1257.cif
_cod_data_source_block Mo1Pt2
_cod_original_cell_volume 90.33157
_cod_original_formula_sum 'Mo1 Pt2'
_cod_database_code 1522847

loop_
_symmetry_equiv_pos_as_xyz
x,y,z
-x,-y,z
x,-y,-z
-x,y,-z
-x,-y,-z
x,y,-z
-x,y,z
x,-y,z
x+1/2,y+1/2,z+1/2
-x+1/2,-y+1/2,z+1/2
x+1/2,-y+1/2,-z+1/2
-x+1/2,y+1/2,-z+1/2
-x+1/2,-y+1/2,-z+1/2
x+1/2,y+1/2,-z+1/2
-x+1/2,y+1/2,z+1/2
x+1/2,-y+1/2,z+1/2

loop_
_atom_site_label
_atom_site_type_symbol
_atom_site_fract_x
_atom_site_fract_y
_atom_site_fract_z
_atom_site_occupancy
_atom_site_U_iso_or_equiv
Pt1 Pt 0 0.353 0 1 0.0
Mo1 Mo 0 0 0 1 0.0
